data_2223733
loop_
_publ_author_name
'Fr\"ohlich, Richard F. G.'
'Gainsford, Graeme J.'
'Painter, Gavin F.'

_publ_section_title
;
 2-Benzyl-<i>myo</i>-inositol monohydrate
;
_journal_coeditor_code EZ2193
_journal_issue 11
_journal_name_full 'Acta Crystallographica Section E'
_journal_page_first o2782
_journal_paper_doi 10.1107/S1600536809041750
_journal_volume 65
_journal_year 2009
_chemical_formula_iupac 'C13 H18 O6, H2 O'
_chemical_formula_moiety 'C13 H18 O6, H2 O'
_chemical_formula_sum 'C13 H20 O7'
_chemical_formula_weight 288.29
_chemical_name_common '2-Benzyl-myo-inositol hydrate'
_chemical_name_systematic
;
2-Benzyl-<i>myo</i>-inositol monohydrate
;
_space_group_IT_number 14
_symmetry_cell_setting monoclinic
_symmetry_space_group_name_Hall '-P 2ybc'
_symmetry_space_group_name_H-M 'P 1 21/c 1'
_atom_sites_solution_hydrogens geom
_atom_sites_solution_primary direct
_atom_sites_solution_secondary difmap
_audit_creation_method SHELXL-97
_cell_angle_alpha 90.00
_cell_angle_beta 90.616(2)
_cell_angle_gamma 90.00
_cell_formula_units_Z 8
_cell_length_a 7.4616(3)
_cell_length_b 33.7688(13)
_cell_length_c 10.4528(4)
_cell_measurement_reflns_used 9735
_cell_measurement_temperature 121(2)
_cell_measurement_theta_max 31.22
_cell_measurement_theta_min 2.41
_cell_volume 2633.63(18)
_computing_cell_refinement 'SAINT (Bruker, 2005)'
_computing_data_collection 'APEX2 (Bruker, 2005)'
_computing_data_reduction
;
SAINT and SADABS (Bruker, 2005)
;
_computing_molecular_graphics
;
ORTEP-3 (Farrugia, 1997), Mercury (Macrae, 2006) and
PLATON (Spek, 2009)
;
_computing_publication_material
;
SHELXL-97 (Sheldrick, 2008) and PLATON (Spek, 2009)
;
_computing_structure_refinement 'SHELXL97 (Sheldrick, 2008)'
_computing_structure_solution 'SHELXS97 (Sheldrick, 2008)'
_diffrn_ambient_temperature 121(2)
_diffrn_detector_area_resol_mean 8.333
_diffrn_measured_fraction_theta_full 0.982
_diffrn_measured_fraction_theta_max 0.982
_diffrn_measurement_device_type 'Bruker APEXII CCD'
_diffrn_measurement_method '\f and \w scans'
_diffrn_radiation_monochromator graphite
_diffrn_radiation_source 'fine-focus sealed tube'
_diffrn_radiation_type MoK\a
_diffrn_radiation_wavelength 0.71073
_diffrn_reflns_av_R_equivalents 0.0311
_diffrn_reflns_av_sigmaI/netI 0.0175
_diffrn_reflns_limit_h_max 10
_diffrn_reflns_limit_h_min -10
_diffrn_reflns_limit_k_max 48
_diffrn_reflns_limit_k_min -48
_diffrn_reflns_limit_l_max 14
_diffrn_reflns_limit_l_min -15
_diffrn_reflns_number 67666
_diffrn_reflns_theta_full 31.26
_diffrn_reflns_theta_max 31.26
_diffrn_reflns_theta_min 2.04
_diffrn_standards_decay_% 0
_diffrn_standards_number 0
_exptl_absorpt_coefficient_mu 0.118
_exptl_absorpt_correction_T_max 0.7462
_exptl_absorpt_correction_T_min 0.6568
_exptl_absorpt_correction_type multi-scan
_exptl_absorpt_process_details
;
(Blessing, 1995)
;
_exptl_crystal_colour colourless
_exptl_crystal_density_diffrn 1.454
_exptl_crystal_density_method 'not measured'
_exptl_crystal_description block
_exptl_crystal_F_000 1232
_exptl_crystal_size_max 0.75
_exptl_crystal_size_mid 0.72
_exptl_crystal_size_min 0.31
_refine_diff_density_max 0.544
_refine_diff_density_min -0.256
_refine_ls_extinction_method none
_refine_ls_goodness_of_fit_ref 1.083
_refine_ls_hydrogen_treatment mixed
_refine_ls_matrix_type full
_refine_ls_number_parameters 385
_refine_ls_number_reflns 8428
_refine_ls_number_restraints 0
_refine_ls_restrained_S_all 1.083
_refine_ls_R_factor_all 0.0476
_refine_ls_R_factor_gt 0.0406
_refine_ls_shift/su_max 0.001
_refine_ls_shift/su_mean 0.000
_refine_ls_structure_factor_coef Fsqd
_refine_ls_weighting_details 'calc w=1/[\s^2^(Fo^2^)+(0.0524P)^2^+1.1394P] where P=(Fo^2^+2Fc^2^)/3'
_refine_ls_weighting_scheme calc
_refine_ls_wR_factor_gt 0.1051
_refine_ls_wR_factor_ref 0.1104
_reflns_number_gt 7368
_reflns_number_total 8428
_reflns_threshold_expression >2sigma(I)
_cod_data_source_file ez2193.cif
_cod_data_source_block I
_cod_depositor_comments
;
The following automatic conversions were performed:
'_symmetry_cell_setting' value 'Monoclinic' changed to 'monoclinic'
according to '/home/saulius/struct/CIF-dictionaries/cif_core.dic'
dictionary named 'cif_core.dic' version 2.4.1 from
2010-06-29.

'_geom_hbond_publ_flag' value 'YES' changed to 'yes'
according to '/home/saulius/struct/CIF-dictionaries/cif_core.dic'
dictionary named 'cif_core.dic' version 2.4.1 from 2010-06-29 (2 times).

Automatic conversion script
Id: cif_fix_enum 1527 2010-12-29 10:47:43Z saulius 

The following automatic conversions were performed:

'_symmetry_cell_setting' value 'Monoclinic' changed to 'monoclinic'
according to /home/saulius/struct/CIF-dictionaries/cif_core.dic
dictionary named 'cif_core.dic' version 2.4.1 from
2010-06-29.

'_geom_hbond_publ_flag' value 'YES' changed to 'yes'
according to /home/saulius/struct/CIF-dictionaries/cif_core.dic
dictionary named 'cif_core.dic' version 2.4.1 from 2010-06-29 (2
times).

Automatic conversion script
Id: cif_fix_values 1715 2011-07-08 13:25:40Z adriana 
;
_cod_original_sg_symbol_H-M 'P 21/c'
_cod_database_code 2223733
_cod_database_fobs_code 2223733

loop_
_symmetry_equiv_pos_as_xyz
'x, y, z'
'-x, y+1/2, -z+1/2'
'-x, -y, -z'
'x, -y-1/2, z-1/2'

loop_
_atom_site_type_symbol
_atom_site_label
_atom_site_fract_x
_atom_site_fract_y
_atom_site_fract_z
_atom_site_U_iso_or_equiv
_atom_site_adp_type
_atom_site_calc_flag
_atom_site_refinement_flags
_atom_site_occupancy
_atom_site_disorder_assembly
_atom_site_disorder_group
O O1 0.50902(10) 0.38866(2) 0.32399(7) 0.01471(14) Uani d . 1 . .
H H1O 0.5917 0.4055 0.3203 0.018 Uiso calc R 1 . .
O O2 0.60347(10) 0.41015(2) 0.57055(7) 0.01483(14) Uani d . 1 . .
H H2O 0.6332 0.4083 0.6481 0.018 Uiso calc R 1 . .
O O3 0.35266(11) 0.39608(3) 0.76876(7) 0.01909(16) Uani d . 1 . .
H H3O 0.2746 0.4030 0.8216 0.023 Uiso calc R 1 . .
O O4 0.11845(10) 0.46202(2) 0.71154(7) 0.01597(14) Uani d . 1 . .
H H4O 0.1612 0.4703 0.7812 0.019 Uiso calc R 1 . .
O O5 0.19999(12) 0.50334(2) 0.48900(8) 0.01982(16) Uani d . 1 . .
H H5O 0.1448 0.5105 0.4224 0.024 Uiso calc R 1 . .
O O6 0.27845(11) 0.45380(2) 0.26950(7) 0.01601(14) Uani d . 1 . .
H H6O 0.2020 0.4367 0.2481 0.019 Uiso calc R 1 . .
C C1 0.37784(12) 0.40152(3) 0.41306(8) 0.01044(16) Uani d . 1 . .
H H1 0.2638 0.3871 0.3933 0.013 Uiso calc R 1 . .
C C2 0.43530(12) 0.39073(3) 0.55006(9) 0.01108(16) Uani d . 1 . .
C C3 0.29331(13) 0.40579(3) 0.64287(9) 0.01208(16) Uani d . 1 . .
H H3 0.1781 0.3916 0.6249 0.014 Uiso calc R 1 . .
C C4 0.26177(13) 0.45019(3) 0.62932(9) 0.01216(16) Uani d . 1 . .
H H4 0.3735 0.4648 0.6539 0.015 Uiso calc R 1 . .
C C5 0.20777(13) 0.46107(3) 0.49359(9) 0.01271(17) Uani d . 1 . .
H H5 0.0865 0.4499 0.4737 0.015 Uiso calc R 1 . .
C C6 0.34184(13) 0.44575(3) 0.39682(8) 0.01132(16) Uani d . 1 . .
H H6 0.4574 0.4602 0.4102 0.014 Uiso calc R 1 . .
C C7 0.46317(14) 0.34555(3) 0.56367(10) 0.01558(18) Uani d . 1 . .
H H7A 0.5610 0.3374 0.5060 0.019 Uiso calc R 1 . .
H H7B 0.5029 0.3398 0.6524 0.019 Uiso calc R 1 . .
C C8 0.30059(15) 0.32061(3) 0.53398(10) 0.01688(19) Uani d . 1 . .
C C9 0.27011(18) 0.30651(4) 0.41014(12) 0.0247(2) Uani d . 1 . .
H H9 0.3523 0.3128 0.3444 0.030 Uiso calc R 1 . .
C C10 0.1205(2) 0.28331(4) 0.38195(15) 0.0364(3) Uani d . 1 . .
H H10 0.1021 0.2737 0.2974 0.044 Uiso calc R 1 . .
C C11 -0.0017(2) 0.27418(4) 0.47645(18) 0.0414(4) Uani d . 1 . .
H H11 -0.1040 0.2585 0.4569 0.050 Uiso calc R 1 . .
C C12 0.0266(2) 0.28815(4) 0.59964(16) 0.0351(3) Uani d . 1 . .
H H12 -0.0569 0.2821 0.6648 0.042 Uiso calc R 1 . .
C C13 0.17685(17) 0.31106(4) 0.62839(12) 0.0240(2) Uani d . 1 . .
H H13 0.1954 0.3203 0.7133 0.029 Uiso calc R 1 . .
O O1' -0.02235(10) 0.60830(2) 0.78156(7) 0.01499(14) Uani d . 1 . .
H H1'O 0.0179 0.6122 0.7079 0.018 Uiso calc R 1 . .
O O2' -0.10251(10) 0.58343(2) 1.02760(7) 0.01449(14) Uani d . 1 . .
H H2'O -0.1853 0.5942 0.9849 0.017 Uiso calc R 1 . .
O O3' 0.15758(10) 0.59222(2) 1.22426(6) 0.01522(14) Uani d . 1 . .
H H3'O 0.0710 0.5777 1.2446 0.018 Uiso calc R 1 . .
O O4' 0.35488(10) 0.52508(2) 1.15761(7) 0.01644(15) Uani d . 1 . .
H H4'O 0.3179 0.5032 1.1854 0.020 Uiso calc R 1 . .
O O5' 0.30650(11) 0.49278(2) 0.90825(7) 0.01634(15) Uani d . 1 . .
H H5'O 0.4134 0.4869 0.8924 0.020 Uiso calc R 1 . .
O O6' 0.23721(11) 0.55224(2) 0.71019(7) 0.01714(15) Uani d . 1 . .
H H6'O 0.1979 0.5327 0.6691 0.021 Uiso calc R 1 . .
C C1' 0.11963(12) 0.59546(3) 0.86443(8) 0.01071(16) Uani d . 1 . .
H H1' 0.2284 0.6118 0.8465 0.013 Uiso calc R 1 . .
C C2' 0.06277(12) 0.60309(3) 1.00248(8) 0.01054(16) Uani d . 1 . .
C C3' 0.20310(12) 0.58499(3) 1.09446(8) 0.01089(16) Uani d . 1 . .
H H3' 0.3202 0.5983 1.0781 0.013 Uiso calc R 1 . .
C C4' 0.22744(13) 0.54078(3) 1.06806(9) 0.01159(16) Uani d . 1 . .
H H4' 0.1101 0.5269 1.0788 0.014 Uiso calc R 1 . .
C C5' 0.29354(13) 0.53434(3) 0.93189(9) 0.01157(16) Uani d . 1 . .
H H5' 0.4140 0.5469 0.9220 0.014 Uiso calc R 1 . .
C C6' 0.16254(13) 0.55231(3) 0.83577(8) 0.01145(16) Uani d . 1 . .
H H6' 0.0490 0.5366 0.8351 0.014 Uiso calc R 1 . .
C C7' 0.03668(14) 0.64794(3) 1.02676(10) 0.01511(18) Uani d . 1 . .
H H7'A -0.0651 0.6572 0.9732 0.018 Uiso calc R 1 . .
H H7'B 0.0029 0.6516 1.1173 0.018 Uiso calc R 1 . .
C C8' 0.19624(14) 0.67385(3) 0.99995(10) 0.01606(18) Uani d . 1 . .
C C9' 0.22323(17) 0.68948(3) 0.87823(11) 0.0222(2) Uani d . 1 . .
H H9' 0.1402 0.6836 0.8113 0.027 Uiso calc R 1 . .
C C10' 0.3703(2) 0.71355(4) 0.85360(15) 0.0336(3) Uani d . 1 . .
H H10' 0.3870 0.7241 0.7703 0.040 Uiso calc R 1 . .
C C11' 0.4927(2) 0.72223(4) 0.95047(18) 0.0396(4) Uani d . 1 . .
H H11' 0.5936 0.7385 0.9336 0.048 Uiso calc R 1 . .
C C12' 0.4666(2) 0.70707(4) 1.07170(17) 0.0365(3) Uani d . 1 . .
H H12' 0.5497 0.7130 1.1384 0.044 Uiso calc R 1 . .
C C13' 0.31951(17) 0.68313(4) 1.09646(12) 0.0249(2) Uani d . 1 . .
H H13' 0.3028 0.6730 1.1802 0.030 Uiso calc R 1 . .
O O1W 0.91098(12) 0.37731(3) 0.45945(8) 0.02411(18) Uani d . 1 . .
H H1WA 0.923(3) 0.3553(6) 0.4917(19) 0.036 Uiso d . 1 . .
H H1WB 0.817(3) 0.3882(6) 0.4883(18) 0.036 Uiso d . 1 . .
O O2W 0.40295(12) 0.38183(3) 0.07198(8) 0.02373(18) Uani d . 1 . .
H H2WA 0.429(3) 0.3826(6) 0.1511(19) 0.036 Uiso d . 1 . .
H H2WB 0.429(3) 0.3596(6) 0.0440(18) 0.036 Uiso d . 1 . .

loop_
_atom_site_aniso_label
_atom_site_aniso_U_11
_atom_site_aniso_U_22
_atom_site_aniso_U_33
_atom_site_aniso_U_12
_atom_site_aniso_U_13
_atom_site_aniso_U_23
O1 0.0152(3) 0.0176(3) 0.0114(3) 0.0019(3) 0.0024(2) -0.0026(2)
O2 0.0117(3) 0.0222(4) 0.0106(3) -0.0032(3) -0.0024(2) -0.0004(2)
O3 0.0227(4) 0.0257(4) 0.0089(3) 0.0054(3) 0.0015(3) 0.0026(3)
O4 0.0161(3) 0.0180(4) 0.0138(3) 0.0009(3) 0.0039(2) -0.0048(3)
O5 0.0290(4) 0.0106(3) 0.0199(4) 0.0039(3) 0.0008(3) 0.0001(3)
O6 0.0208(4) 0.0157(3) 0.0114(3) -0.0009(3) -0.0036(3) 0.0036(2)
C1 0.0105(4) 0.0115(4) 0.0093(4) 0.0011(3) -0.0002(3) -0.0004(3)
C2 0.0104(4) 0.0128(4) 0.0100(4) 0.0004(3) -0.0009(3) 0.0004(3)
C3 0.0127(4) 0.0143(4) 0.0093(4) 0.0009(3) 0.0007(3) 0.0009(3)
C4 0.0120(4) 0.0128(4) 0.0117(4) 0.0000(3) 0.0020(3) -0.0020(3)
C5 0.0142(4) 0.0106(4) 0.0133(4) 0.0010(3) 0.0004(3) -0.0005(3)
C6 0.0128(4) 0.0114(4) 0.0097(4) 0.0000(3) -0.0005(3) 0.0007(3)
C7 0.0160(4) 0.0140(4) 0.0168(4) 0.0033(3) -0.0009(3) 0.0019(3)
C8 0.0198(5) 0.0103(4) 0.0205(5) 0.0029(3) -0.0010(4) 0.0024(3)
C9 0.0327(6) 0.0165(5) 0.0249(5) 0.0020(4) -0.0045(4) -0.0022(4)
C10 0.0483(9) 0.0182(6) 0.0424(8) -0.0022(5) -0.0191(6) -0.0043(5)
C11 0.0362(8) 0.0206(6) 0.0672(11) -0.0098(5) -0.0168(7) 0.0085(6)
C12 0.0281(6) 0.0232(6) 0.0541(9) -0.0047(5) 0.0015(6) 0.0147(6)
C13 0.0252(6) 0.0179(5) 0.0288(6) 0.0012(4) 0.0028(4) 0.0072(4)
O1' 0.0140(3) 0.0199(4) 0.0110(3) 0.0031(3) -0.0019(2) 0.0028(2)
O2' 0.0097(3) 0.0198(4) 0.0139(3) -0.0019(3) 0.0002(2) 0.0035(2)
O3' 0.0168(3) 0.0196(4) 0.0093(3) -0.0008(3) 0.0001(2) -0.0013(2)
O4' 0.0172(3) 0.0157(3) 0.0163(3) 0.0016(3) -0.0048(3) 0.0046(3)
O5' 0.0170(4) 0.0108(3) 0.0212(3) 0.0024(3) -0.0001(3) -0.0027(3)
O6' 0.0246(4) 0.0159(3) 0.0111(3) -0.0030(3) 0.0038(3) -0.0034(2)
C1' 0.0106(4) 0.0115(4) 0.0100(4) 0.0008(3) -0.0007(3) 0.0004(3)
C2' 0.0094(4) 0.0119(4) 0.0103(4) 0.0001(3) 0.0007(3) 0.0004(3)
C3' 0.0110(4) 0.0120(4) 0.0096(4) 0.0002(3) -0.0006(3) -0.0001(3)
C4' 0.0114(4) 0.0118(4) 0.0115(4) 0.0004(3) -0.0016(3) 0.0014(3)
C5' 0.0116(4) 0.0102(4) 0.0129(4) 0.0007(3) -0.0003(3) -0.0004(3)
C6' 0.0121(4) 0.0121(4) 0.0101(4) -0.0003(3) 0.0001(3) 0.0001(3)
C7' 0.0161(4) 0.0129(4) 0.0163(4) 0.0039(3) 0.0016(3) -0.0010(3)
C8' 0.0190(5) 0.0099(4) 0.0193(4) 0.0026(3) -0.0009(3) -0.0018(3)
C9' 0.0282(6) 0.0156(5) 0.0227(5) 0.0010(4) 0.0026(4) 0.0021(4)
C10' 0.0416(8) 0.0177(5) 0.0417(7) -0.0033(5) 0.0149(6) 0.0036(5)
C11' 0.0317(7) 0.0208(6) 0.0666(10) -0.0102(5) 0.0100(7) -0.0067(6)
C12' 0.0286(7) 0.0259(6) 0.0547(9) -0.0043(5) -0.0089(6) -0.0121(6)
C13' 0.0264(6) 0.0202(5) 0.0278(6) 0.0008(4) -0.0070(4) -0.0047(4)
O1W 0.0194(4) 0.0309(5) 0.0221(4) 0.0063(3) 0.0047(3) 0.0091(3)
O2W 0.0206(4) 0.0337(5) 0.0168(4) 0.0071(3) -0.0031(3) -0.0046(3)

loop_
_atom_type_symbol
_atom_type_description
_atom_type_scat_dispersion_real
_atom_type_scat_dispersion_imag
_atom_type_scat_source
C C 0.0033 0.0016 'International Tables Vol C Tables 4.2.6.8 and 6.1.1.4'
H H 0.0000 0.0000 'International Tables Vol C Tables 4.2.6.8 and 6.1.1.4'
O O 0.0106 0.0060 'International Tables Vol C Tables 4.2.6.8 and 6.1.1.4'

loop_
_geom_angle_atom_site_label_1
_geom_angle_atom_site_label_2
_geom_angle_atom_site_label_3
_geom_angle_site_symmetry_1
_geom_angle_site_symmetry_3
_geom_angle
_geom_angle_publ_flag
C1 O1 H1O . . 109.5 ?
C2 O2 H2O . . 109.5 ?
C3 O3 H3O . . 109.5 ?
C4 O4 H4O . . 109.5 ?
C5 O5 H5O . . 109.5 ?
C6 O6 H6O . . 109.5 ?
O1 C1 C6 . . 110.28(7) ?
O1 C1 C2 . . 110.50(7) ?
C6 C1 C2 . . 112.54(7) ?
O1 C1 H1 . . 107.8 ?
C6 C1 H1 . . 107.8 ?
C2 C1 H1 . . 107.8 ?
O2 C2 C3 . . 111.39(8) ?
O2 C2 C1 . . 105.48(7) ?
C3 C2 C1 . . 108.91(8) ?
O2 C2 C7 . . 108.77(8) ?
C3 C2 C7 . . 111.27(8) ?
C1 C2 C7 . . 110.87(8) ?
O3 C3 C4 . . 111.05(8) ?
O3 C3 C2 . . 107.39(8) ?
C4 C3 C2 . . 112.03(8) ?
O3 C3 H3 . . 108.8 ?
C4 C3 H3 . . 108.8 ?
C2 C3 H3 . . 108.8 ?
O4 C4 C5 . . 107.50(8) ?
O4 C4 C3 . . 109.47(8) ?
C5 C4 C3 . . 111.39(8) ?
O4 C4 H4 . . 109.5 ?
C5 C4 H4 . . 109.5 ?
C3 C4 H4 . . 109.5 ?
O5 C5 C4 . . 106.49(8) ?
O5 C5 C6 . . 110.13(8) ?
C4 C5 C6 . . 111.71(8) ?
O5 C5 H5 . . 109.5 ?
C4 C5 H5 . . 109.5 ?
C6 C5 H5 . . 109.5 ?
O6 C6 C5 . . 109.88(8) ?
O6 C6 C1 . . 110.16(7) ?
C5 C6 C1 . . 112.02(8) ?
O6 C6 H6 . . 108.2 ?
C5 C6 H6 . . 108.2 ?
C1 C6 H6 . . 108.2 ?
C8 C7 C2 . . 115.18(8) ?
C8 C7 H7A . . 108.5 ?
C2 C7 H7A . . 108.5 ?
C8 C7 H7B . . 108.5 ?
C2 C7 H7B . . 108.5 ?
H7A C7 H7B . . 107.5 ?
C9 C8 C13 . . 118.31(11) ?
C9 C8 C7 . . 120.31(10) ?
C13 C8 C7 . . 121.38(10) ?
C10 C9 C8 . . 120.70(13) ?
C10 C9 H9 . . 119.7 ?
C8 C9 H9 . . 119.7 ?
C11 C10 C9 . . 120.40(14) ?
C11 C10 H10 . . 119.8 ?
C9 C10 H10 . . 119.8 ?
C12 C11 C10 . . 119.47(13) ?
C12 C11 H11 . . 120.3 ?
C10 C11 H11 . . 120.3 ?
C11 C12 C13 . . 120.26(14) ?
C11 C12 H12 . . 119.9 ?
C13 C12 H12 . . 119.9 ?
C12 C13 C8 . . 120.86(13) ?
C12 C13 H13 . . 119.6 ?
C8 C13 H13 . . 119.6 ?
C1' O1' H1'O . . 109.5 ?
C2' O2' H2'O . . 109.5 ?
C3' O3' H3'O . . 109.5 ?
C4' O4' H4'O . . 109.5 ?
C5' O5' H5'O . . 109.5 ?
C6' O6' H6'O . . 109.5 ?
O1' C1' C6' . . 109.10(7) ?
O1' C1' C2' . . 108.02(7) ?
C6' C1' C2' . . 114.06(8) ?
O1' C1' H1' . . 108.5 ?
C6' C1' H1' . . 108.5 ?
C2' C1' H1' . . 108.5 ?
O2' C2' C1' . . 110.12(7) ?
O2' C2' C3' . . 106.47(7) ?
C1' C2' C3' . . 109.16(7) ?
O2' C2' C7' . . 108.32(8) ?
C1' C2' C7' . . 110.85(8) ?
C3' C2' C7' . . 111.82(8) ?
O3' C3' C4' . . 111.68(8) ?
O3' C3' C2' . . 111.06(8) ?
C4' C3' C2' . . 110.85(7) ?
O3' C3' H3' . . 107.7 ?
C4' C3' H3' . . 107.7 ?
C2' C3' H3' . . 107.7 ?
O4' C4' C5' . . 109.79(8) ?
O4' C4' C3' . . 108.87(8) ?
C5' C4' C3' . . 110.32(7) ?
O4' C4' H4' . . 109.3 ?
C5' C4' H4' . . 109.3 ?
C3' C4' H4' . . 109.3 ?
O5' C5' C6' . . 108.79(8) ?
O5' C5' C4' . . 108.92(8) ?
C6' C5' C4' . . 110.32(8) ?
O5' C5' H5' . . 109.6 ?
C6' C5' H5' . . 109.6 ?
C4' C5' H5' . . 109.6 ?
O6' C6' C5' . . 110.57(8) ?
O6' C6' C1' . . 105.48(7) ?
C5' C6' C1' . . 112.77(8) ?
O6' C6' H6' . . 109.3 ?
C5' C6' H6' . . 109.3 ?
C1' C6' H6' . . 109.3 ?
C8' C7' C2' . . 115.90(8) ?
C8' C7' H7'A . . 108.3 ?
C2' C7' H7'A . . 108.3 ?
C8' C7' H7'B . . 108.3 ?
C2' C7' H7'B . . 108.3 ?
H7'A C7' H7'B . . 107.4 ?
C13' C8' C9' . . 118.36(11) ?
C13' C8' C7' . . 120.85(10) ?
C9' C8' C7' . . 120.79(10) ?
C10' C9' C8' . . 120.78(12) ?
C10' C9' H9' . . 119.6 ?
C8' C9' H9' . . 119.6 ?
C11' C10' C9' . . 120.16(13) ?
C11' C10' H10' . . 119.9 ?
C9' C10' H10' . . 119.9 ?
C12' C11' C10' . . 119.53(13) ?
C12' C11' H11' . . 120.2 ?
C10' C11' H11' . . 120.2 ?
C11' C12' C13' . . 120.35(13) ?
C11' C12' H12' . . 119.8 ?
C13' C12' H12' . . 119.8 ?
C12' C13' C8' . . 120.83(13) ?
C12' C13' H13' . . 119.6 ?
C8' C13' H13' . . 119.6 ?
H1WA O1W H1WB . . 109.3(18) ?
H2WA O2W H2WB . . 108.5(18) ?

loop_
_geom_bond_atom_site_label_1
_geom_bond_atom_site_label_2
_geom_bond_site_symmetry_2
_geom_bond_distance
_geom_bond_publ_flag
O1 C1 . 1.4259(11) ?
O1 H1O . 0.8400 ?
O2 C2 . 1.4299(12) ?
O2 H2O . 0.8400 ?
O3 C3 . 1.4222(11) ?
O3 H3O . 0.8400 ?
O4 C4 . 1.4358(12) ?
O4 H4O . 0.8400 ?
O5 C5 . 1.4293(12) ?
O5 H5O . 0.8400 ?
O6 C6 . 1.4336(11) ?
O6 H6O . 0.8400 ?
C1 C6 . 1.5268(13) ?
C1 C2 . 1.5343(12) ?
C1 H1 . 1.0000 ?
C2 C3 . 1.5312(13) ?
C2 C7 . 1.5460(14) ?
C3 C4 . 1.5240(14) ?
C3 H3 . 1.0000 ?
C4 C5 . 1.5159(13) ?
C4 H4 . 1.0000 ?
C5 C6 . 1.5209(13) ?
C5 H5 . 1.0000 ?
C6 H6 . 1.0000 ?
C7 C8 . 1.5064(15) ?
C7 H7A . 0.9900 ?
C7 H7B . 0.9900 ?
C8 C9 . 1.3957(16) ?
C8 C13 . 1.3964(16) ?
C9 C10 . 1.3925(19) ?
C9 H9 . 0.9500 ?
C10 C11 . 1.386(3) ?
C10 H10 . 0.9500 ?
C11 C12 . 1.385(3) ?
C11 H11 . 0.9500 ?
C12 C13 . 1.3921(19) ?
C12 H12 . 0.9500 ?
C13 H13 . 0.9500 ?
O1' C1' . 1.4286(11) ?
O1' H1'O . 0.8400 ?
O2' C2' . 1.4275(11) ?
O2' H2'O . 0.8400 ?
O3' C3' . 1.4233(11) ?
O3' H3'O . 0.8400 ?
O4' C4' . 1.4291(11) ?
O4' H4'O . 0.8400 ?
O5' C5' . 1.4284(12) ?
O5' H5'O . 0.8400 ?
O6' C6' . 1.4315(11) ?
O6' H6'O . 0.8400 ?
C1' C6' . 1.5223(13) ?
C1' C2' . 1.5303(12) ?
C1' H1' . 1.0000 ?
C2' C3' . 1.5403(13) ?
C2' C7' . 1.5481(14) ?
C3' C4' . 1.5295(13) ?
C3' H3' . 1.0000 ?
C4' C5' . 1.5269(13) ?
C4' H4' . 1.0000 ?
C5' C6' . 1.5206(13) ?
C5' H5' . 1.0000 ?
C6' H6' . 1.0000 ?
C7' C8' . 1.5064(15) ?
C7' H7'A . 0.9900 ?
C7' H7'B . 0.9900 ?
C8' C13' . 1.3935(16) ?
C8' C9' . 1.3941(15) ?
C9' C10' . 1.3921(18) ?
C9' H9' . 0.9500 ?
C10' C11' . 1.387(2) ?
C10' H10' . 0.9500 ?
C11' C12' . 1.382(3) ?
C11' H11' . 0.9500 ?
C12' C13' . 1.390(2) ?
C12' H12' . 0.9500 ?
C13' H13' . 0.9500 ?
O1W H1WA . 0.82(2) ?
O1W H1WB . 0.85(2) ?
O2W H2WA . 0.85(2) ?
O2W H2WB . 0.83(2) ?

loop_
_geom_hbond_atom_site_label_D
_geom_hbond_atom_site_label_H
_geom_hbond_atom_site_label_A
_geom_hbond_site_symmetry_A
_geom_hbond_distance_DH
_geom_hbond_distance_HA
_geom_hbond_distance_DA
_geom_hbond_angle_DHA
_geom_hbond_publ_flag
O1' H1'O O1W 3_666 0.84 1.87 2.7052(11) 175 yes
O1 H1O O6' 3_666 0.84 1.94 2.7768(10) 171 yes
O2' H2'O O2W 3_566 0.84 1.90 2.7267(12) 166 yes
O2 H2O O3' 3_667 0.84 2.04 2.7755(10) 145 yes
O3' H3'O O4 3_567 0.84 2.01 2.8420(10) 174 yes
O3 H3O O2' 3_567 0.84 2.09 2.9290(11) 172 yes
O4' H4'O O6 1_556 0.84 1.91 2.7389(10) 168 yes
O4 H4O O5' . 0.84 1.87 2.6858(10) 165 yes
O5' H5'O O4' 3_667 0.84 1.86 2.6943(11) 175 yes
O5 H5O O4 3_566 0.84 2.57 3.3617(11) 157 yes
O6' H6'O O5 . 0.84 2.13 2.8523(11) 144 yes
O6 H6O O1' 3_566 0.84 2.05 2.8831(10) 173 yes
O1W H1WB O2 . 0.85(2) 1.96(2) 2.8108(12) 174.2(19) yes
O2W H2WA O1 . 0.85(2) 1.91(2) 2.7521(11) 173.3(18) yes
O1W H1WA Cg1 1_655 0.82(2) 2.59(2) 3.2647(11) 140.9(19) yes
O2W H2WB Cg2 3_666 0.83(2) 2.59(2) 3.3335(11) 149.9(19) yes

loop_
_geom_torsion_atom_site_label_1
_geom_torsion_atom_site_label_2
_geom_torsion_atom_site_label_3
_geom_torsion_atom_site_label_4
_geom_torsion_site_symmetry_1
_geom_torsion_site_symmetry_2
_geom_torsion_site_symmetry_3
_geom_torsion_site_symmetry_4
_geom_torsion
_geom_torsion_publ_flag
O1 C1 C2 O2 . . . . 59.12(9) ?
C6 C1 C2 O2 . . . . -64.64(10) ?
O1 C1 C2 C3 . . . . 178.79(8) ?
C6 C1 C2 C3 . . . . 55.03(10) ?
O1 C1 C2 C7 . . . . -58.46(10) ?
C6 C1 C2 C7 . . . . 177.78(8) ?
O2 C2 C3 O3 . . . . -62.82(10) ?
C1 C2 C3 O3 . . . . -178.74(8) ?
C7 C2 C3 O3 . . . . 58.74(10) ?
O2 C2 C3 C4 . . . . 59.37(10) ?
C1 C2 C3 C4 . . . . -56.55(10) ?
C7 C2 C3 C4 . . . . -179.06(8) ?
O3 C3 C4 O4 . . . . -64.21(10) ?
C2 C3 C4 O4 . . . . 175.71(7) ?
O3 C3 C4 C5 . . . . 177.05(8) ?
C2 C3 C4 C5 . . . . 56.96(10) ?
O4 C4 C5 O5 . . . . 65.91(10) ?
C3 C4 C5 O5 . . . . -174.17(8) ?
O4 C4 C5 C6 . . . . -173.82(8) ?
C3 C4 C5 C6 . . . . -53.90(11) ?
O5 C5 C6 O6 . . . . -66.62(10) ?
C4 C5 C6 O6 . . . . 175.27(8) ?
O5 C5 C6 C1 . . . . 170.59(8) ?
C4 C5 C6 C1 . . . . 52.47(11) ?
O1 C1 C6 O6 . . . . 59.58(10) ?
C2 C1 C6 O6 . . . . -176.54(7) ?
O1 C1 C6 C5 . . . . -177.79(7) ?
C2 C1 C6 C5 . . . . -53.91(10) ?
O2 C2 C7 C8 . . . . -175.19(8) ?
C3 C2 C7 C8 . . . . 61.74(11) ?
C1 C2 C7 C8 . . . . -59.64(11) ?
C2 C7 C8 C9 . . . . 91.19(12) ?
C2 C7 C8 C13 . . . . -88.68(12) ?
C13 C8 C9 C10 . . . . -0.38(17) ?
C7 C8 C9 C10 . . . . 179.75(11) ?
C8 C9 C10 C11 . . . . 0.7(2) ?
C9 C10 C11 C12 . . . . -0.4(2) ?
C10 C11 C12 C13 . . . . -0.2(2) ?
C11 C12 C13 C8 . . . . 0.5(2) ?
C9 C8 C13 C12 . . . . -0.21(17) ?
C7 C8 C13 C12 . . . . 179.66(11) ?
O1' C1' C2' O2' . . . . 56.69(10) ?
C6' C1' C2' O2' . . . . -64.78(10) ?
O1' C1' C2' C3' . . . . 173.24(7) ?
C6' C1' C2' C3' . . . . 51.76(10) ?
O1' C1' C2' C7' . . . . -63.16(10) ?
C6' C1' C2' C7' . . . . 175.36(8) ?
O2' C2' C3' O3' . . . . -62.52(10) ?
C1' C2' C3' O3' . . . . 178.63(7) ?
C7' C2' C3' O3' . . . . 55.61(10) ?
O2' C2' C3' C4' . . . . 62.25(9) ?
C1' C2' C3' C4' . . . . -56.59(10) ?
C7' C2' C3' C4' . . . . -179.61(8) ?
O3' C3' C4' O4' . . . . -54.04(10) ?
C2' C3' C4' O4' . . . . -178.46(7) ?
O3' C3' C4' C5' . . . . -174.57(7) ?
C2' C3' C4' C5' . . . . 61.00(10) ?
O4' C4' C5' O5' . . . . 62.81(10) ?
C3' C4' C5' O5' . . . . -177.20(7) ?
O4' C4' C5' C6' . . . . -177.84(8) ?
C3' C4' C5' C6' . . . . -57.86(10) ?
O5' C5' C6' O6' . . . . -70.13(10) ?
C4' C5' C6' O6' . . . . 170.45(8) ?
O5' C5' C6' C1' . . . . 172.04(8) ?
C4' C5' C6' C1' . . . . 52.62(10) ?
O1' C1' C6' O6' . . . . 67.44(9) ?
C2' C1' C6' O6' . . . . -171.68(8) ?
O1' C1' C6' C5' . . . . -171.78(7) ?
C2' C1' C6' C5' . . . . -50.90(11) ?
O2' C2' C7' C8' . . . . -177.69(8) ?
C1' C2' C7' C8' . . . . -56.77(11) ?
C3' C2' C7' C8' . . . . 65.30(11) ?
C2' C7' C8' C13' . . . . -92.33(12) ?
C2' C7' C8' C9' . . . . 88.33(12) ?
C13' C8' C9' C10' . . . . 0.40(17) ?
C7' C8' C9' C10' . . . . 179.76(11) ?
C8' C9' C10' C11' . . . . 0.1(2) ?
C9' C10' C11' C12' . . . . -0.5(2) ?
C10' C11' C12' C13' . . . . 0.3(2) ?
C11' C12' C13' C8' . . . . 0.2(2) ?
C9' C8' C13' C12' . . . . -0.58(18) ?
C7' C8' C13' C12' . . . . -179.94(11) ?
